data_7160326
loop_
_publ_author_name
'Caletkov&#xe1;, O&#x13e;ga'
'Pin&#x10d;ekov&#xe1;, Lucia'
'Nov&#xe1;&#x10d;ikov&#xe1;, Jana'
'Gyepes, R&#xf3;bert'
'Olejn&#xed;kov&#xe1;, Petra'
'P&#xf4;bi&#x161;, Peter'
'Kan&#x10f;&#xe1;rov&#xe1;, Helena'
'Berke&#x161;, Du&#x161;an'

_publ_section_title
;
 A novel 1-benzoazepine-derived Michael acceptor and its hetero-adducts
 active against MRSA.
;
_journal_issue 48
_journal_name_full 'Organic &amp; biomolecular chemistry'
_journal_page_first 9394
_journal_page_last 9402
_journal_paper_doi 10.1039/d4ob01501k
_journal_volume 22
_journal_year 2024
_chemical_formula_moiety 'C14 H13 N O5 S'
_chemical_formula_sum 'C14 H13 N O5 S'
_chemical_formula_weight 307.31
_space_group_crystal_system monoclinic
_space_group_IT_number 14
_space_group_name_Hall '-P 2yn'
_space_group_name_H-M_alt 'P 1 21/n 1'
_atom_sites_solution_hydrogens mixed
_atom_sites_solution_primary direct
_audit_creation_method SHELXL-2019/3
_audit_update_record
;
2024-06-06 deposited with the CCDC.	2024-10-25 downloaded from the CCDC.
;
_cell_angle_alpha 90
_cell_angle_beta 98.213(2)
_cell_angle_gamma 90
_cell_formula_units_Z 4
_cell_length_a 8.3101(3)
_cell_length_b 5.9917(2)
_cell_length_c 28.0633(9)
_cell_measurement_reflns_used 6520
_cell_measurement_temperature 120(2)
_cell_measurement_theta_max 69.9256
_cell_measurement_theta_min 3.1822
_cell_volume 1382.99(8)
_computing_structure_refinement 'SHELXL-2019/2 (Sheldrick, 2019)'
_computing_structure_solution 'SHELXT 2018/2 (Sheldrick, 2018)'
_diffrn_ambient_temperature 120(2)
_diffrn_measured_fraction_theta_full 0.997
_diffrn_measured_fraction_theta_max 0.997
_diffrn_measurement_device 'Bruker D8 VENTURE'
_diffrn_measurement_device_type '\k-geometry diffractometer'
_diffrn_radiation_type CuK\a
_diffrn_radiation_wavelength 1.54178
_diffrn_reflns_av_R_equivalents 0.0791
_diffrn_reflns_av_unetI/netI 0.0492
_diffrn_reflns_Laue_measured_fraction_full 0.997
_diffrn_reflns_Laue_measured_fraction_max 0.997
_diffrn_reflns_limit_h_max 10
_diffrn_reflns_limit_h_min -10
_diffrn_reflns_limit_k_max 7
_diffrn_reflns_limit_k_min -7
_diffrn_reflns_limit_l_max 34
_diffrn_reflns_limit_l_min -34
_diffrn_reflns_number 17824
_diffrn_reflns_point_group_measured_fraction_full 0.997
_diffrn_reflns_point_group_measured_fraction_max 0.997
_diffrn_reflns_theta_full 67.679
_diffrn_reflns_theta_max 70.125
_diffrn_reflns_theta_min 3.182
_exptl_absorpt_coefficient_mu 2.294
_exptl_absorpt_correction_T_max 0.84
_exptl_absorpt_correction_T_min 0.56
_exptl_absorpt_correction_type multi-scan
_exptl_absorpt_process_details
;
Krause, L., Herbst-Irmer, R., Sheldrick, G. M., Stalke, D. (2015).
"Comparison of silver and molybdenum microfocus X-ray sources for
single-crystal structure determination"
J. Appl. Cryst. 48, 3-10.
doi:10.1107/S1600576714022985
;
_exptl_crystal_colour 'translucent colourless'
_exptl_crystal_density_diffrn 1.476
_exptl_crystal_description needle
_exptl_crystal_F_000 640
_exptl_crystal_size_max 0.295
_exptl_crystal_size_mid 0.121
_exptl_crystal_size_min 0.077
_refine_diff_density_max 0.295
_refine_diff_density_min -0.458
_refine_diff_density_rms 0.070
_refine_ls_extinction_method none
_refine_ls_goodness_of_fit_ref 1.021
_refine_ls_hydrogen_treatment mixed
_refine_ls_matrix_type full
_refine_ls_number_parameters 199
_refine_ls_number_reflns 2625
_refine_ls_number_restraints 0
_refine_ls_restrained_S_all 1.021
_refine_ls_R_factor_all 0.0611
_refine_ls_R_factor_gt 0.0495
_refine_ls_shift/su_max 0.001
_refine_ls_shift/su_mean 0.000
_refine_ls_structure_factor_coef Fsqd
_refine_ls_weighting_details 'w=1/[\s^2^(Fo^2^)+(0.0410P)^2^+2.4722P] where P=(Fo^2^+2Fc^2^)/3'
_refine_ls_weighting_scheme calc
_refine_ls_wR_factor_gt 0.1140
_refine_ls_wR_factor_ref 0.1206
_reflns_Friedel_coverage 0.000
_reflns_number_gt 2198
_reflns_number_total 2625
_reflns_threshold_expression 'I > 2\s(I)'
_cod_data_source_file d4ob01501k2.cif
_cod_data_source_block dbt8
_cod_depositor_comments
;
The following automatic conversions were performed:

data item '_exptl_absorpt_correction_type' value 'Multi-Scan' was
changed to 'multi-scan' in accordance with the
/home/data/users/saulius/crontab/automatic-downloads/current/RSC/lib/dictionaries/cif_core.dic
dictionary named 'cif_core.dic' version 2.4.2 last updated on
2011-04-26.

Automatic conversion script
Id: cif_fix_values 8170 2020-07-09 18:12:32Z antanas 
;
_cod_original_sg_symbol_H-M 'P 21/n'
_cod_database_code 7160326
_shelx_shelxl_version_number 2019/3
_shelx_space_group_comment
;
The symmetry employed for this shelxl refinement is uniquely defined
by the following loop, which should always be used as a source of
symmetry information in preference to the above space-group names.
They are only intended as comments.
;
_shelx_estimated_absorpt_t_min 0.551
_shelx_estimated_absorpt_t_max 0.843

loop_
_space_group_symop_operation_xyz
'x, y, z'
'-x+1/2, y+1/2, -z+1/2'
'-x, -y, -z'
'x-1/2, -y-1/2, z-1/2'

loop_
_atom_site_label
_atom_site_type_symbol
_atom_site_fract_x
_atom_site_fract_y
_atom_site_fract_z
_atom_site_U_iso_or_equiv
_atom_site_adp_type
_atom_site_occupancy
_atom_site_site_symmetry_order
_atom_site_calc_flag
_atom_site_refinement_flags_posn
_atom_site_refinement_flags_adp
_atom_site_refinement_flags_occupancy
_atom_site_disorder_assembly
_atom_site_disorder_group
C1 C 0.7098(3) 0.8735(4) 0.46191(9) 0.0181(5) Uani 1 1 d . . . . .
C2 C 0.8074(3) 0.9057(4) 0.42536(9) 0.0194(5) Uani 1 1 d . . . . .
C3 C 0.9048(3) 1.0985(5) 0.42703(9) 0.0227(6) Uani 1 1 d . . . . .
H3 H 0.971169 1.122528 0.402617 0.027 Uiso 1 1 calc R U . . .
C4 C 0.9057(3) 1.2528(5) 0.46339(10) 0.0249(6) Uani 1 1 d . . . . .
H4 H 0.969174 1.384582 0.463270 0.030 Uiso 1 1 calc R U . . .
C5 C 0.8136(3) 1.2159(5) 0.50029(9) 0.0230(6) Uani 1 1 d . . . . .
H5 H 0.817027 1.319916 0.525960 0.028 Uiso 1 1 calc R U . . .
C6 C 0.7173(3) 1.0279(5) 0.49961(9) 0.0203(5) Uani 1 1 d . . . . .
H6 H 0.655273 1.002909 0.525042 0.024 Uiso 1 1 calc R U . . .
C7 C 0.8203(3) 0.7391(5) 0.38788(9) 0.0203(5) Uani 1 1 d . . . . .
O1 O 0.9725(2) 0.7231(4) 0.37698(7) 0.0261(4) Uani 1 1 d . . . . .
H1 H 0.972(4) 0.611(7) 0.3563(13) 0.039 Uiso 1 1 d . U . . .
C8 C 0.6934(3) 0.6178(4) 0.36583(9) 0.0192(5) Uani 1 1 d . . . . .
C9 C 0.5240(3) 0.6467(5) 0.37831(9) 0.0194(5) Uani 1 1 d . . . . .
H9 H 0.450889 0.545041 0.356801 0.023 Uiso 1 1 calc R U . . .
S1 S 0.44273(8) 0.92970(11) 0.36888(2) 0.02226(19) Uani 1 1 d . . . . .
C10 C 0.5155(3) 0.5759(4) 0.42967(9) 0.0187(5) Uani 1 1 d . . . . .
O2 O 0.4244(2) 0.4242(3) 0.43861(6) 0.0240(4) Uani 1 1 d . . . . .
C11 C 0.7228(3) 0.4555(5) 0.32933(9) 0.0203(5) Uani 1 1 d . . . . .
O3 O 0.8589(2) 0.4126(3) 0.31904(7) 0.0260(4) Uani 1 1 d . . . . .
O4 O 0.5891(2) 0.3557(3) 0.30708(6) 0.0231(4) Uani 1 1 d . . . . .
C12 C 0.6156(4) 0.1897(5) 0.27146(10) 0.0292(6) Uani 1 1 d . . . . .
H12A H 0.677130 0.256527 0.247768 0.044 Uiso 1 1 calc R U . . .
H12B H 0.510553 0.136197 0.255159 0.044 Uiso 1 1 calc R U . . .
H12C H 0.677141 0.064248 0.287349 0.044 Uiso 1 1 calc R U . . .
C13 C 0.2707(3) 0.8761(5) 0.32473(10) 0.0243(6) Uani 1 1 d . . . . .
O5 O 0.2329(2) 0.6911(4) 0.30974(7) 0.0315(5) Uani 1 1 d . . . . .
C14 C 0.1804(4) 1.0855(5) 0.30829(11) 0.0322(7) Uani 1 1 d . . . . .
H14A H 0.185132 1.108977 0.273958 0.048 Uiso 1 1 calc R U . . .
H14B H 0.230317 1.212891 0.326706 0.048 Uiso 1 1 calc R U . . .
H14C H 0.066650 1.071513 0.313467 0.048 Uiso 1 1 calc R U . . .
N1 N 0.6116(3) 0.6853(4) 0.46534(8) 0.0194(5) Uani 1 1 d . . . . .
H1N H 0.600(4) 0.659(5) 0.4928(12) 0.024(8) Uiso 1 1 d . . . . .

loop_
_atom_site_aniso_label
_atom_site_aniso_U_11
_atom_site_aniso_U_22
_atom_site_aniso_U_33
_atom_site_aniso_U_23
_atom_site_aniso_U_13
_atom_site_aniso_U_12
C1 0.0177(12) 0.0152(13) 0.0214(12) 0.0022(10) 0.0028(9) 0.0011(10)
C2 0.0184(12) 0.0188(14) 0.0209(12) 0.0004(10) 0.0030(10) -0.0005(11)
C3 0.0210(13) 0.0221(15) 0.0255(13) 0.0023(11) 0.0048(10) -0.0031(11)
C4 0.0249(14) 0.0190(15) 0.0301(14) 0.0002(11) 0.0009(11) -0.0037(11)
C5 0.0246(13) 0.0184(14) 0.0255(13) -0.0037(11) 0.0015(10) 0.0023(11)
C6 0.0196(12) 0.0213(14) 0.0202(12) -0.0021(10) 0.0030(9) 0.0019(11)
C7 0.0205(13) 0.0193(14) 0.0225(12) 0.0034(10) 0.0084(10) 0.0017(11)
O1 0.0208(10) 0.0308(12) 0.0289(10) -0.0052(9) 0.0107(8) -0.0026(8)
C8 0.0222(13) 0.0165(13) 0.0201(12) 0.0015(10) 0.0073(10) -0.0008(10)
C9 0.0191(12) 0.0194(14) 0.0206(12) 0.0000(10) 0.0064(10) -0.0001(11)
S1 0.0235(3) 0.0173(4) 0.0264(3) 0.0007(3) 0.0050(2) 0.0015(3)
C10 0.0193(12) 0.0161(13) 0.0219(12) -0.0008(10) 0.0072(10) 0.0014(11)
O2 0.0286(10) 0.0206(10) 0.0244(9) 0.0001(8) 0.0089(7) -0.0063(8)
C11 0.0230(13) 0.0182(14) 0.0208(12) 0.0037(10) 0.0064(10) -0.0001(11)
O3 0.0260(10) 0.0284(11) 0.0261(9) -0.0036(8) 0.0123(7) 0.0010(9)
O4 0.0238(9) 0.0216(10) 0.0252(9) -0.0072(8) 0.0078(7) -0.0019(8)
C12 0.0334(15) 0.0275(16) 0.0287(14) -0.0097(12) 0.0115(12) -0.0025(13)
C13 0.0218(13) 0.0268(16) 0.0265(13) 0.0032(11) 0.0113(11) 0.0015(12)
O5 0.0255(10) 0.0323(13) 0.0352(11) -0.0038(9) -0.0008(8) 0.0032(9)
C14 0.0278(15) 0.0309(18) 0.0385(16) 0.0092(13) 0.0072(12) 0.0071(13)
N1 0.0231(11) 0.0199(12) 0.0162(10) 0.0003(9) 0.0063(8) -0.0010(9)

loop_
_atom_type_symbol
_atom_type_description
_atom_type_scat_dispersion_real
_atom_type_scat_dispersion_imag
_atom_type_scat_source
C C 0.0181 0.0091 'International Tables Vol C Tables 4.2.6.8 and 6.1.1.4'
H H 0.0000 0.0000 'International Tables Vol C Tables 4.2.6.8 and 6.1.1.4'
N N 0.0311 0.0180 'International Tables Vol C Tables 4.2.6.8 and 6.1.1.4'
O O 0.0492 0.0322 'International Tables Vol C Tables 4.2.6.8 and 6.1.1.4'
S S 0.3331 0.5567 'International Tables Vol C Tables 4.2.6.8 and 6.1.1.4'

loop_
_geom_angle_atom_site_label_1
_geom_angle_atom_site_label_2
_geom_angle_atom_site_label_3
_geom_angle
_geom_angle_site_symmetry_1
_geom_angle_site_symmetry_3
_geom_angle_publ_flag
C6 C1 N1 116.2(2) . . ?
C6 C1 C2 119.5(2) . . ?
N1 C1 C2 124.1(2) . . ?
C3 C2 C1 118.4(2) . . ?
C3 C2 C7 118.9(2) . . ?
C1 C2 C7 122.6(2) . . ?
C4 C3 C2 121.2(2) . . ?
C4 C3 H3 119.4 . . ?
C2 C3 H3 119.4 . . ?
C3 C4 C5 120.0(3) . . ?
C3 C4 H4 120.0 . . ?
C5 C4 H4 120.0 . . ?
C6 C5 C4 119.9(3) . . ?
C6 C5 H5 120.0 . . ?
C4 C5 H5 120.0 . . ?
C5 C6 C1 120.8(2) . . ?
C5 C6 H6 119.6 . . ?
C1 C6 H6 119.6 . . ?
O1 C7 C8 123.6(2) . . ?
O1 C7 C2 112.3(2) . . ?
C8 C7 C2 124.1(2) . . ?
C7 O1 H1 107(2) . . ?
C7 C8 C11 118.7(2) . . ?
C7 C8 C9 121.6(2) . . ?
C11 C8 C9 119.7(2) . . ?
C8 C9 C10 111.2(2) . . ?
C8 C9 S1 114.21(18) . . ?
C10 C9 S1 109.31(17) . . ?
C8 C9 H9 107.3 . . ?
C10 C9 H9 107.3 . . ?
S1 C9 H9 107.3 . . ?
C13 S1 C9 100.17(13) . . ?
O2 C10 N1 121.4(2) . . ?
O2 C10 C9 121.0(2) . . ?
N1 C10 C9 117.7(2) . . ?
O3 C11 O4 121.8(2) . . ?
O3 C11 C8 123.7(2) . . ?
O4 C11 C8 114.6(2) . . ?
C11 O4 C12 115.6(2) . . ?
O4 C12 H12A 109.5 . . ?
O4 C12 H12B 109.5 . . ?
H12A C12 H12B 109.5 . . ?
O4 C12 H12C 109.5 . . ?
H12A C12 H12C 109.5 . . ?
H12B C12 H12C 109.5 . . ?
O5 C13 C14 124.4(3) . . ?
O5 C13 S1 123.3(2) . . ?
C14 C13 S1 112.3(2) . . ?
C13 C14 H14A 109.5 . . ?
C13 C14 H14B 109.5 . . ?
H14A C14 H14B 109.5 . . ?
C13 C14 H14C 109.5 . . ?
H14A C14 H14C 109.5 . . ?
H14B C14 H14C 109.5 . . ?
C10 N1 C1 128.6(2) . . ?
C10 N1 H1N 118(2) . . ?
C1 N1 H1N 112(2) . . ?

loop_
_geom_bond_atom_site_label_1
_geom_bond_atom_site_label_2
_geom_bond_distance
_geom_bond_site_symmetry_2
_geom_bond_publ_flag
C1 C6 1.400(4) . ?
C1 N1 1.403(3) . ?
C1 C2 1.409(3) . ?
C2 C3 1.407(4) . ?
C2 C7 1.465(4) . ?
C3 C4 1.376(4) . ?
C3 H3 0.9500 . ?
C4 C5 1.390(4) . ?
C4 H4 0.9500 . ?
C5 C6 1.381(4) . ?
C5 H5 0.9500 . ?
C6 H6 0.9500 . ?
C7 O1 1.347(3) . ?
C7 C8 1.355(4) . ?
O1 H1 0.89(4) . ?
C8 C11 1.458(4) . ?
C8 C9 1.508(3) . ?
C9 C10 1.514(3) . ?
C9 S1 1.831(3) . ?
C9 H9 1.0000 . ?
S1 C13 1.782(3) . ?
C10 O2 1.231(3) . ?
C10 N1 1.357(3) . ?
C11 O3 1.234(3) . ?
C11 O4 1.336(3) . ?
O4 C12 1.449(3) . ?
C12 H12A 0.9800 . ?
C12 H12B 0.9800 . ?
C12 H12C 0.9800 . ?
C13 O5 1.211(4) . ?
C13 C14 1.500(4) . ?
C14 H14A 0.9800 . ?
C14 H14B 0.9800 . ?
C14 H14C 0.9800 . ?
N1 H1N 0.81(3) . ?

loop_
_geom_hbond_atom_site_label_D
_geom_hbond_atom_site_label_H
_geom_hbond_atom_site_label_A
_geom_hbond_distance_DH
_geom_hbond_distance_HA
_geom_hbond_distance_DA
_geom_hbond_angle_DHA
_geom_hbond_site_symmetry_A
_geom_hbond_publ_flag
O1 H1 O3 0.89(4) 1.76(4) 2.561(3) 148(3) . yes
C9 H9 O4 1.00 2.24 2.764(3) 111 . yes
C9 H9 O5 1.00 2.26 2.881(3) 119.0 . yes
C12 H12B O5 0.98 2.54 3.420(4) 149 2_545 yes
C14 H14A O5 0.98 2.58 3.546(4) 167 2 yes
N1 H1N O2 0.81(3) 2.02(3) 2.831(3) 177(3) 3_666 yes

loop_
_geom_torsion_atom_site_label_1
_geom_torsion_atom_site_label_2
_geom_torsion_atom_site_label_3
_geom_torsion_atom_site_label_4
_geom_torsion
_geom_torsion_site_symmetry_1
_geom_torsion_site_symmetry_2
_geom_torsion_site_symmetry_3
_geom_torsion_site_symmetry_4
_geom_torsion_publ_flag
C6 C1 C2 C3 -2.6(4) . . . . ?
N1 C1 C2 C3 -177.8(2) . . . . ?
C6 C1 C2 C7 172.8(2) . . . . ?
N1 C1 C2 C7 -2.4(4) . . . . ?
C1 C2 C3 C4 0.1(4) . . . . ?
C7 C2 C3 C4 -175.5(2) . . . . ?
C2 C3 C4 C5 2.3(4) . . . . ?
C3 C4 C5 C6 -2.1(4) . . . . ?
C4 C5 C6 C1 -0.5(4) . . . . ?
N1 C1 C6 C5 178.4(2) . . . . ?
C2 C1 C6 C5 2.8(4) . . . . ?
C3 C2 C7 O1 34.1(3) . . . . ?
C1 C2 C7 O1 -141.3(2) . . . . ?
C3 C2 C7 C8 -144.6(3) . . . . ?
C1 C2 C7 C8 40.0(4) . . . . ?
O1 C7 C8 C11 2.1(4) . . . . ?
C2 C7 C8 C11 -179.4(2) . . . . ?
O1 C7 C8 C9 -178.2(2) . . . . ?
C2 C7 C8 C9 0.3(4) . . . . ?
C7 C8 C9 C10 -65.1(3) . . . . ?
C11 C8 C9 C10 114.7(3) . . . . ?
C7 C8 C9 S1 59.2(3) . . . . ?
C11 C8 C9 S1 -121.1(2) . . . . ?
C8 C9 S1 C13 118.48(19) . . . . ?
C10 C9 S1 C13 -116.27(18) . . . . ?
C8 C9 C10 O2 -119.9(3) . . . . ?
S1 C9 C10 O2 113.2(2) . . . . ?
C8 C9 C10 N1 60.1(3) . . . . ?
S1 C9 C10 N1 -66.9(3) . . . . ?
C7 C8 C11 O3 4.1(4) . . . . ?
C9 C8 C11 O3 -175.6(2) . . . . ?
C7 C8 C11 O4 -175.3(2) . . . . ?
C9 C8 C11 O4 4.9(3) . . . . ?
O3 C11 O4 C12 1.9(4) . . . . ?
C8 C11 O4 C12 -178.6(2) . . . . ?
C9 S1 C13 O5 1.5(3) . . . . ?
C9 S1 C13 C14 -178.05(19) . . . . ?
O2 C10 N1 C1 -173.4(2) . . . . ?
C9 C10 N1 C1 6.6(4) . . . . ?
C6 C1 N1 C10 142.9(3) . . . . ?
C2 C1 N1 C10 -41.8(4) . . . . ?
